data_1552700
loop_
_publ_author_name
'Yang, Beiye'
'He, Yan'
'Lin, Shuang'
'Zhang, Jinwen'
'Li, Huaqiang'
'Wang, Jianping'
'Hu, Zhengxi'
'Zhang, Yonghui'

_publ_section_title
;
 Antimicrobial Dolabellanes and Atranones from a Marine-Derived Strain of
 the Toxigenic Fungus <i>Stachybotrys chartarum</i>.
;
_journal_issue 7
_journal_name_full 'Journal of natural products'
_journal_page_first 1923
_journal_page_last 1929
_journal_paper_doi 10.1021/acs.jnatprod.9b00305
_journal_volume 82
_journal_year 2019
_chemical_absolute_configuration ad
_chemical_formula_moiety 'C24 H34 O5, C H4 O'
_chemical_formula_sum 'C25 H38 O6'
_chemical_formula_weight 434.55
_space_group_crystal_system monoclinic
_space_group_IT_number 4
_space_group_name_Hall 'P 2yb'
_space_group_name_H-M_alt 'P 1 21 1'
_atom_sites_solution_hydrogens mixed
_atom_sites_solution_primary direct
_audit_creation_date 2019-06-17
_audit_creation_method
;
Olex2 1.2
(compiled 2018.05.29 svn.r3508 for OlexSys, GUI svn.r5506)
;
_cell_angle_alpha 90
_cell_angle_beta 95.942(2)
_cell_angle_gamma 90
_cell_formula_units_Z 2
_cell_length_a 6.6586(2)
_cell_length_b 17.0782(3)
_cell_length_c 10.2338(2)
_cell_measurement_reflns_used 20171
_cell_measurement_temperature 100.00(10)
_cell_measurement_theta_max 73.5460
_cell_measurement_theta_min 4.3270
_cell_volume 1157.50(5)
_computing_cell_refinement 'CrysAlisPro 1.171.39.28b (Rigaku OD, 2015)'
_computing_data_collection 'CrysAlisPro 1.171.39.28b (Rigaku OD, 2015)'
_computing_data_reduction 'CrysAlisPro 1.171.39.28b (Rigaku OD, 2015)'
_computing_molecular_graphics 'Olex2 (Dolomanov et al., 2009)'
_computing_publication_material 'Olex2 (Dolomanov et al., 2009)'
_computing_structure_refinement 'XL (Sheldrick, 2008)'
_computing_structure_solution 'ShelXS (Sheldrick, 2008)'
_diffrn_ambient_temperature 100.00(10)
_diffrn_measured_fraction_theta_full 1.000
_diffrn_measured_fraction_theta_max 0.993
_diffrn_measurement_details
;
List of Runs (angles in degrees, time in seconds):

  # Type    Start    End  Width  t~exp~   \w     \q     \k     \f   Frames
--------------------------------------------------------------------------
  1  \w    -22.00  18.00   0.50    0.50    --    0.00  60.00 -94.00   80
  2  \w     46.00  83.00   0.50    0.50    --    0.00  60.00 -94.00   74
  3  \w     72.00  98.00   0.50    1.00    --   94.60  60.00 -94.00   52
  4  \w      5.00 117.00   0.50    1.00    --   94.60 -60.00 126.00  224
  5  \w    -16.00  23.00   0.50    0.50    --    0.00 -60.00 126.00   78
  6  \w     52.00  89.00   0.50    0.50    --    0.00  57.00-150.00   74
  7  \w    -19.00  15.00   0.50    0.50    --    0.00 -38.00 150.00   68
  8  \w    -19.00  12.00   0.50    0.50    --    0.00  57.00 -30.00   62
  9  \w    -12.00  18.00   0.50    0.50    --    0.00  38.00-150.00   60
 10  \w    -22.00  11.00   0.50    0.50    --    0.00  57.00-180.00   66
 11  \w    -14.00  28.00   0.50    0.50    --    0.00  57.00-150.00   84
 12  \w    -88.00 -32.00   0.50    0.50    --    0.00 -38.00 150.00  112
 13  \w     19.00  81.00   0.50    0.50    --    0.00  57.00 -30.00  124
 14  \w    -33.00  30.00   0.50    0.50    --    0.00 -82.00  60.00  126
 15  \w     35.00  88.00   0.50    0.50    --    0.00  57.00-180.00  106
 16  \w     41.00  89.00   0.50    0.50    --    0.00  38.00-150.00   96
 17  \w     22.00  50.00   0.50    1.00    --   94.60 -82.00-150.00   56
 18  \w     67.00 183.00   0.50    1.00    --   94.60  71.00  69.54  232
 19  \w    112.00 182.00   0.50    1.00    --   94.60  67.00  46.84  140
 20  \w     68.00  93.00   0.50    1.00    --   94.60  70.00 -44.95   50
 21  \w     71.00 177.00   0.50    1.00    --   94.60  61.00-150.00  212
 22  \w     69.00  94.00   0.50    1.00    --   94.60  67.00  46.84   50
 23  \w     69.00 104.00   0.50    1.00    --   94.60  66.00  97.74   70
 24  \w     71.00 183.00   0.50    1.00    --   94.60  62.00 126.29  224
 25  \w     68.00 140.00   0.50    1.00    --   94.60  70.00 -93.01  144
 26  \w    112.00 163.00   0.50    1.00    --   94.60  68.00  21.20  102
 27  \w     76.00 114.00   0.50    1.00    --   94.60  45.00-180.00   76
 28  \w     72.00 105.00   0.50    1.00    --   94.60  61.00  60.00   66
 29  \w     66.00 101.00   0.50    1.00    --   94.60  74.00-141.12   70
 30  \w    109.00 145.00   0.50    1.00    --   94.60  74.00-141.12   72
 31  \w     77.00 120.00   0.50    1.00    --   94.60 -82.00   0.00   86
 32  \w     69.00 106.00   0.50    1.00    --   94.60  68.00  21.20   74
 33  \w     72.00 116.00   0.50    1.00    --   94.60  61.00 150.00   88
 34  \w     72.00 156.00   0.50    1.00    --   94.60  56.00 -38.58  168
 35  \w      5.00 126.00   0.50    1.00    --   94.60 -82.00 120.00  242
 36  \w    151.00 176.00   0.50    1.00    --   94.60  69.00 -72.54   50
 37  \w     75.00 118.00   0.50    1.00    --   94.60  45.00 -90.00   86
 38  \w     69.00  94.00   0.50    1.00    --   94.60  69.00  11.67   50
 39  \w     68.00 108.00   0.50    1.00    --   94.60  69.00 -72.54   80
 40  \w    148.00 174.00   0.50    1.00    --   94.60  75.00 166.20   52
 41  \w     73.00 106.00   0.50    1.00    --   94.60  55.00  54.88   66
 42  \w     48.00 118.00   0.50    1.00    --   94.60 -61.00-120.00  140
 43  \w     73.00  99.00   0.50    1.00    --   94.60  55.00 123.45   52
 44  \w    136.00 161.00   0.50    1.00    --   94.60  55.00 123.45   50
 45  \w      8.00  75.00   0.50    1.00    --   94.60 -61.00   0.00  134
 46  \w     82.00 108.00   0.50    1.00    --   94.60 -61.00   0.00   52
 47  \w     69.00  95.00   0.50    1.00    --   94.60  66.00-139.70   52
 48  \w     67.00  92.00   0.50    1.00    --   94.60  75.00 -10.04   50
 49  \w    122.00 148.00   0.50    1.00    --   94.60  45.00-150.00   52
 50  \w     71.00 115.00   0.50    1.00    --   94.60  61.00   0.00   88
 51  \w     80.00 118.00   0.50    1.00    --   94.60  45.00-150.00   76
 52  \w     59.00 126.00   0.50    1.00    --   94.60 -82.00-150.00  134
 53  \w     67.00 160.00   0.50    1.00    --   94.60  73.00 -33.87  186
 54  \w     66.00  92.00   0.50    1.00    --   94.60  75.00 166.20   52
 55  \w    155.00 180.00   0.50    1.00    --   94.60  66.00  97.74   50
 56  \w     80.00 120.00   0.50    1.00    --   94.60 -77.00 -60.00   80
;
_diffrn_measurement_device 'four-circle diffractometer'
_diffrn_measurement_device_type 'XtaLAB AFC12 (RINC): Kappa single'
_diffrn_measurement_method '\w scans'
_diffrn_radiation_type CuK\a
_diffrn_radiation_wavelength 1.54178
_diffrn_reflns_av_R_equivalents 0.0299
_diffrn_reflns_av_unetI/netI 0.0165
_diffrn_reflns_Laue_measured_fraction_full 1.000
_diffrn_reflns_Laue_measured_fraction_max 0.993
_diffrn_reflns_limit_h_max 8
_diffrn_reflns_limit_h_min -8
_diffrn_reflns_limit_k_max 21
_diffrn_reflns_limit_k_min -21
_diffrn_reflns_limit_l_max 12
_diffrn_reflns_limit_l_min -12
_diffrn_reflns_number 23468
_diffrn_reflns_point_group_measured_fraction_full 1.000
_diffrn_reflns_point_group_measured_fraction_max 0.982
_diffrn_reflns_theta_full 67.679
_diffrn_reflns_theta_max 73.793
_diffrn_reflns_theta_min 4.343
_exptl_absorpt_coefficient_mu 0.708
_exptl_absorpt_correction_T_max 1.00000
_exptl_absorpt_correction_T_min 0.29839
_exptl_absorpt_correction_type multi-scan
_exptl_absorpt_process_details
;
CrysAlisPro 1.171.39.28b (Rigaku Oxford Diffraction, 2015)
Empirical absorption correction using spherical harmonics,
 implemented in SCALE3 ABSPACK scaling algorithm.
;
_exptl_crystal_colour colourless
_exptl_crystal_colour_primary colourless
_exptl_crystal_density_diffrn 1.247
_exptl_crystal_description block
_exptl_crystal_F_000 472
_exptl_crystal_size_max 0.35
_exptl_crystal_size_mid 0.2
_exptl_crystal_size_min 0.15
_refine_diff_density_max 0.281
_refine_diff_density_min -0.421
_refine_diff_density_rms 0.056
_refine_ls_abs_structure_details
;
 Flack x determined using 2145 quotients [(I+)-(I-)]/[(I+)+(I-)]
 (Parsons, Flack and Wagner, Acta Cryst. B69 (2013) 249-259).
;
_refine_ls_abs_structure_Flack -0.02(5)
_refine_ls_extinction_method none
_refine_ls_goodness_of_fit_ref 1.114
_refine_ls_hydrogen_treatment constr
_refine_ls_matrix_type full
_refine_ls_number_parameters 289
_refine_ls_number_reflns 4604
_refine_ls_number_restraints 1
_refine_ls_restrained_S_all 1.113
_refine_ls_R_factor_all 0.0419
_refine_ls_R_factor_gt 0.0417
_refine_ls_shift/su_max 0.000
_refine_ls_shift/su_mean 0.000
_refine_ls_structure_factor_coef Fsqd
_refine_ls_weighting_details 'w=1/[\s^2^(Fo^2^)+(0.0665P)^2^+0.4413P] where P=(Fo^2^+2Fc^2^)/3'
_refine_ls_weighting_scheme calc
_refine_ls_wR_factor_gt 0.1146
_refine_ls_wR_factor_ref 0.1147
_reflns_Friedel_coverage 0.912
_reflns_Friedel_fraction_full 0.999
_reflns_Friedel_fraction_max 0.971
_reflns_number_gt 4567
_reflns_number_total 4604
_reflns_threshold_expression 'I > 2\s(I)'
_cod_data_source_file np9b00305_si_007.cif
_cod_data_source_block 20180912_2-18-3
_cod_database_code 1552700
_shelx_shelxl_version_number 2014/7
_shelx_space_group_comment
;
The symmetry employed for this shelxl refinement is uniquely defined
by the following loop, which should always be used as a source of
symmetry information in preference to the above space-group names.
They are only intended as comments.
;
_shelx_estimated_absorpt_t_max 0.901
_shelx_estimated_absorpt_t_min 0.790
_olex2_refinement_description
;
1. Fixed Uiso
 At 1.2 times of:
  All C(H) groups, {H23A,H23B,H23C} of C23, All C(H,H) groups
 At 1.5 times of:
  All O(H) groups, {H17A,H17B,H17C} of C17, {H20A,H20B,H20C} of C20, {H1SA,
  H1SB,H1SC} of C1S, {H19A,H19B,H19C} of C19, {H16A,H16B,H16C} of C16
2.a Riding coordinates:
 C3(H3A,H3B), C11(H11)
2.b Ternary CH refined with riding coordinates:
 C6(H6), C18(H18), C21(H21), C22(H22)
2.c Secondary CH2 refined with riding coordinates:
 C2(H2A,H2B), C9(H9A,H9B), C10(H10A,H10B), C15(H15A,H15B)
2.d Aromatic/amide H refined with riding coordinates:
 C7(H7), C13(H13)
2.e Idealised Me refined as rotating group:
 C16(H16A,H16B,H16C), C17(H17A,H17B,H17C), C19(H19A,H19B,H19C), C20(H20A,H20B,
 H20C), C23(H23A,H23B,H23C), C1S(H1SA,H1SB,H1SC)
2.f Idealised tetrahedral OH refined as rotating group:
 O15'(H15'), O22'(H22'), O1S(H1S)
;
_olex2_submission_special_instructions 'No special instructions were received'
_oxdiff_exptl_absorpt_empirical_details
;
Empirical correction (ABSPACK) includes:
- Absorption correction using spherical harmonics
- Frame scaling
;

loop_
_space_group_symop_operation_xyz
'x, y, z'
'-x, y+1/2, -z'

loop_
_atom_site_label
_atom_site_type_symbol
_atom_site_fract_x
_atom_site_fract_y
_atom_site_fract_z
_atom_site_U_iso_or_equiv
_atom_site_adp_type
_atom_site_occupancy
_atom_site_site_symmetry_order
_atom_site_calc_flag
_atom_site_refinement_flags_posn
C1 C -0.0619(4) 0.46069(15) 0.8700(3) 0.0182(5) Uani 1 1 d .
C2 C 0.0164(4) 0.38951(16) 0.9515(3) 0.0199(5) Uani 1 1 d .
H2A H -0.0446 0.3905 1.0357 0.024 Uiso 1 1 calc R
H2B H -0.0323 0.3415 0.9040 0.024 Uiso 1 1 calc R
C3 C 0.2462(4) 0.38335(15) 0.9822(3) 0.0201(5) Uani 1 1 d .
H3A H 0.3272 0.3896 0.9119 0.024 Uiso 1 1 d R
H3B H 0.2931 0.4233 1.0422 0.024 Uiso 1 1 d R
C4 C 0.3075(4) 0.30519(15) 1.0443(3) 0.0209(5) Uani 1 1 d .
C5 C 0.3750(4) 0.24779(15) 0.9721(3) 0.0199(5) Uani 1 1 d .
C6 C 0.3962(4) 0.24161(14) 0.8258(3) 0.0185(5) Uani 1 1 d .
H6 H 0.5143 0.2734 0.8038 0.022 Uiso 1 1 calc R
C7 C 0.2072(4) 0.26989(14) 0.7471(2) 0.0186(5) Uani 1 1 d .
H7 H 0.0852 0.2477 0.7708 0.022 Uiso 1 1 calc R
C8 C 0.1851(4) 0.32179(15) 0.6483(3) 0.0188(5) Uani 1 1 d .
C9 C -0.0261(4) 0.34971(15) 0.6014(3) 0.0209(5) Uani 1 1 d .
H9A H -0.1232 0.3234 0.6539 0.025 Uiso 1 1 calc R
H9B H -0.0588 0.3337 0.5086 0.025 Uiso 1 1 calc R
C10 C -0.0545(4) 0.43948(15) 0.6115(3) 0.0209(5) Uani 1 1 d .
H10A H 0.0072 0.4647 0.5382 0.025 Uiso 1 1 calc R
H10B H -0.2009 0.4511 0.5996 0.025 Uiso 1 1 calc R
C11 C 0.0364(4) 0.47698(15) 0.7413(2) 0.0180(5) Uani 1 1 d .
H11 H 0.1810 0.4587 0.7562 0.022 Uiso 1 1 d R
C12 C 0.0588(4) 0.56555(15) 0.7393(3) 0.0205(5) Uani 1 1 d .
C13 C 0.0311(4) 0.59704(16) 0.8560(3) 0.0225(6) Uani 1 1 d .
H13 H 0.0459 0.6511 0.8769 0.027 Uiso 1 1 calc R
C14 C -0.0244(4) 0.53763(16) 0.9456(3) 0.0191(5) Uani 1 1 d .
C15 C -0.2929(4) 0.44849(16) 0.8444(3) 0.0227(6) Uani 1 1 d .
H15A H -0.3185 0.3989 0.7955 0.027 Uiso 1 1 calc R
H15B H -0.3481 0.4426 0.9301 0.027 Uiso 1 1 calc R
C16 C 0.2832(5) 0.29570(19) 1.1886(3) 0.0292(6) Uani 1 1 d .
H16A H 0.3912 0.3242 1.2409 0.044 Uiso 1 1 calc GR
H16B H 0.2909 0.2400 1.2119 0.044 Uiso 1 1 calc GR
H16C H 0.1520 0.3167 1.2068 0.044 Uiso 1 1 calc GR
C17 C 0.3546(4) 0.35518(16) 0.5803(3) 0.0223(5) Uani 1 1 d .
H17A H 0.3737 0.4104 0.6044 0.033 Uiso 1 1 calc GR
H17B H 0.3220 0.3508 0.4850 0.033 Uiso 1 1 calc GR
H17C H 0.4791 0.3261 0.6070 0.033 Uiso 1 1 calc GR
C18 C 0.1201(5) 0.60881(16) 0.6217(3) 0.0253(6) Uani 1 1 d .
H18 H 0.2017 0.5721 0.5724 0.030 Uiso 1 1 calc R
C19 C 0.2499(6) 0.6799(2) 0.6588(3) 0.0383(8) Uani 1 1 d .
H19A H 0.1712 0.7183 0.7032 0.057 Uiso 1 1 calc GR
H19B H 0.2943 0.7034 0.5793 0.057 Uiso 1 1 calc GR
H19C H 0.3682 0.6640 0.7178 0.057 Uiso 1 1 calc GR
C20 C -0.0669(6) 0.6323(2) 0.5294(3) 0.0359(7) Uani 1 1 d .
H20A H -0.1420 0.5852 0.4993 0.054 Uiso 1 1 calc GR
H20B H -0.0244 0.6605 0.4535 0.054 Uiso 1 1 calc GR
H20C H -0.1536 0.6663 0.5766 0.054 Uiso 1 1 calc GR
C21 C 0.4393(4) 0.15353(15) 0.8066(3) 0.0199(5) Uani 1 1 d .
H21 H 0.3166 0.1281 0.7604 0.024 Uiso 1 1 calc R
C22 C 0.6207(5) 0.13794(18) 0.7291(3) 0.0294(6) Uani 1 1 d .
H22 H 0.6000 0.1694 0.6464 0.035 Uiso 1 1 calc R
C23 C 0.6421(6) 0.0527(2) 0.6894(3) 0.0387(8) Uani 1 1 d .
H23A H 0.6553 0.0197 0.7682 0.046 Uiso 1 1 calc GR
H23B H 0.7625 0.0467 0.6427 0.046 Uiso 1 1 calc GR
H23C H 0.5223 0.0368 0.6318 0.046 Uiso 1 1 calc GR
C24 C 0.4747(4) 0.12188(16) 0.9455(3) 0.0207(5) Uani 1 1 d .
O5' O 0.4338(3) 0.17633(11) 1.03401(18) 0.0237(4) Uani 1 1 d .
O14' O -0.0394(3) 0.54573(11) 1.06430(18) 0.0228(4) Uani 1 1 d .
O15' O -0.3999(3) 0.50940(12) 0.7731(2) 0.0260(4) Uani 1 1 d .
H15' H -0.4834 0.5294 0.8195 0.039 Uiso 1 1 calc GR
O22' O 0.7981(3) 0.16635(13) 0.8022(3) 0.0366(5) Uani 1 1 d .
H22' H 0.8634 0.1286 0.8380 0.055 Uiso 1 1 calc GR
O24' O 0.5308(3) 0.05744(11) 0.9815(2) 0.0244(4) Uani 1 1 d .
C1S C 0.7332(7) 0.4093(3) 0.2608(4) 0.0519(10) Uani 1 1 d .
H1SA H 0.6317 0.4349 0.1989 0.078 Uiso 1 1 calc GR
H1SB H 0.6744 0.3976 0.3425 0.078 Uiso 1 1 calc GR
H1SC H 0.7772 0.3605 0.2222 0.078 Uiso 1 1 calc GR
O1S O 0.8958(7) 0.4581(3) 0.2871(3) 0.0958(16) Uani 1 1 d .
H1S H 0.9199 0.4810 0.2178 0.144 Uiso 1 1 calc GR

loop_
_atom_site_aniso_label
_atom_site_aniso_U_11
_atom_site_aniso_U_22
_atom_site_aniso_U_33
_atom_site_aniso_U_23
_atom_site_aniso_U_13
_atom_site_aniso_U_12
C1 0.0193(12) 0.0157(12) 0.0189(12) -0.0012(10) -0.0016(9) 0.0004(9)
C2 0.0228(12) 0.0167(12) 0.0201(12) 0.0003(10) 0.0010(10) -0.0009(10)
C3 0.0240(12) 0.0157(12) 0.0194(12) -0.0023(10) -0.0032(10) -0.0011(10)
C4 0.0253(13) 0.0177(13) 0.0183(12) -0.0006(10) -0.0051(10) 0.0000(10)
C5 0.0248(13) 0.0142(12) 0.0194(12) 0.0030(9) -0.0039(10) -0.0010(10)
C6 0.0228(12) 0.0135(11) 0.0182(12) -0.0001(9) -0.0026(10) -0.0008(9)
C7 0.0212(12) 0.0129(11) 0.0210(12) -0.0023(9) -0.0010(10) -0.0020(9)
C8 0.0245(12) 0.0143(11) 0.0162(12) -0.0039(9) -0.0040(10) 0.0003(10)
C9 0.0267(13) 0.0158(12) 0.0183(12) -0.0029(9) -0.0061(10) 0.0009(10)
C10 0.0268(13) 0.0160(12) 0.0184(12) -0.0029(9) -0.0048(10) 0.0026(10)
C11 0.0218(12) 0.0140(11) 0.0172(12) -0.0004(9) -0.0023(9) 0.0009(10)
C12 0.0237(13) 0.0156(12) 0.0205(12) 0.0005(10) -0.0051(10) 0.0015(10)
C13 0.0287(14) 0.0144(12) 0.0230(13) -0.0021(10) -0.0036(11) 0.0003(11)
C14 0.0182(11) 0.0199(12) 0.0185(12) -0.0019(9) -0.0025(9) 0.0028(10)
C15 0.0216(13) 0.0205(13) 0.0250(13) -0.0040(10) -0.0021(10) 0.0001(10)
C16 0.0409(17) 0.0269(14) 0.0191(13) 0.0022(11) 0.0001(11) 0.0066(13)
C17 0.0293(14) 0.0191(13) 0.0174(12) 0.0002(10) -0.0020(10) 0.0009(10)
C18 0.0390(16) 0.0174(13) 0.0187(13) 0.0020(10) -0.0013(11) 0.0013(11)
C19 0.056(2) 0.0292(16) 0.0282(15) 0.0070(13) -0.0002(14) -0.0115(15)
C20 0.052(2) 0.0264(16) 0.0267(15) 0.0052(12) -0.0103(13) 0.0069(14)
C21 0.0233(12) 0.0140(12) 0.0210(12) 0.0023(9) -0.0049(9) 0.0005(10)
C22 0.0418(17) 0.0253(15) 0.0218(14) 0.0083(11) 0.0064(12) 0.0102(13)
C23 0.057(2) 0.0342(17) 0.0254(15) -0.0003(13) 0.0050(14) 0.0194(16)
C24 0.0211(12) 0.0171(12) 0.0238(13) 0.0022(10) 0.0016(10) -0.0012(10)
O5' 0.0341(10) 0.0155(9) 0.0209(9) 0.0042(7) -0.0003(8) 0.0042(8)
O14' 0.0276(10) 0.0220(10) 0.0181(9) -0.0034(7) 0.0000(7) -0.0018(8)
O15' 0.0242(10) 0.0266(10) 0.0257(10) -0.0041(8) -0.0055(8) 0.0072(8)
O22' 0.0250(10) 0.0282(11) 0.0571(15) 0.0177(11) 0.0065(10) 0.0030(9)
O24' 0.0302(10) 0.0152(9) 0.0283(10) 0.0072(8) 0.0050(8) 0.0033(8)
C1S 0.053(2) 0.056(3) 0.048(2) 0.0046(19) 0.0060(18) -0.0009(19)
O1S 0.107(3) 0.137(4) 0.0423(17) 0.014(2) -0.0006(19) -0.067(3)

loop_
_atom_type_symbol
_atom_type_description
_atom_type_scat_dispersion_real
_atom_type_scat_dispersion_imag
_atom_type_scat_source
C C 0.0181 0.0091 'International Tables Vol C Tables 4.2.6.8 and 6.1.1.4'
H H 0.0000 0.0000 'International Tables Vol C Tables 4.2.6.8 and 6.1.1.4'
O O 0.0492 0.0322 'International Tables Vol C Tables 4.2.6.8 and 6.1.1.4'

loop_
_geom_angle_atom_site_label_1
_geom_angle_atom_site_label_2
_geom_angle_atom_site_label_3
_geom_angle
C2 C1 C11 116.9(2)
C2 C1 C15 105.1(2)
C14 C1 C2 112.1(2)
C14 C1 C11 102.3(2)
C14 C1 C15 108.0(2)
C15 C1 C11 112.2(2)
C3 C2 C1 116.2(2)
C4 C3 C2 111.5(2)
C5 C4 C3 120.5(2)
C5 C4 C16 122.6(2)
C16 C4 C3 116.9(2)
C4 C5 C6 131.8(2)
C4 C5 O5' 118.7(2)
O5' C5 C6 109.4(2)
C5 C6 C21 103.3(2)
C7 C6 C5 110.3(2)
C7 C6 C21 113.6(2)
C8 C7 C6 129.6(2)
C7 C8 C9 118.2(2)
C7 C8 C17 124.9(2)
C17 C8 C9 116.9(2)
C8 C9 C10 113.9(2)
C11 C10 C9 115.4(2)
C10 C11 C1 119.6(2)
C12 C11 C1 103.9(2)
C12 C11 C10 115.6(2)
C13 C12 C11 111.4(2)
C13 C12 C18 126.2(3)
C18 C12 C11 122.3(2)
C12 C13 C14 110.6(2)
C13 C14 C1 108.8(2)
O14' C14 C1 124.4(2)
O14' C14 C13 126.7(2)
O15' C15 C1 115.2(2)
C12 C18 C19 112.8(2)
C12 C18 C20 110.5(3)
C19 C18 C20 110.5(3)
C22 C21 C6 113.6(2)
C24 C21 C6 103.9(2)
C24 C21 C22 111.6(2)
C23 C22 C21 113.8(3)
O22' C22 C21 109.0(2)
O22' C22 C23 111.9(3)
O5' C24 C21 111.2(2)
O24' C24 C21 128.6(3)
O24' C24 O5' 120.2(2)
C24 O5' C5 111.2(2)

loop_
_geom_bond_atom_site_label_1
_geom_bond_atom_site_label_2
_geom_bond_distance
C1 C2 1.535(4)
C1 C11 1.556(4)
C1 C14 1.532(4)
C1 C15 1.547(4)
C2 C3 1.534(4)
C3 C4 1.516(4)
C4 C5 1.333(4)
C4 C16 1.512(4)
C5 C6 1.522(4)
C5 O5' 1.412(3)
C6 C7 1.502(3)
C6 C21 1.548(3)
C7 C8 1.341(4)
C8 C9 1.515(4)
C8 C17 1.499(4)
C9 C10 1.549(3)
C10 C11 1.541(3)
C11 C12 1.520(4)
C12 C13 1.340(4)
C12 C18 1.505(4)
C13 C14 1.440(4)
C14 O14' 1.237(3)
C15 O15' 1.419(3)
C18 C19 1.516(4)
C18 C20 1.536(4)
C21 C22 1.536(4)
C21 C24 1.516(4)
C22 C23 1.522(4)
C22 O22' 1.417(4)
C24 O5' 1.345(3)
C24 O24' 1.207(3)
C1S O1S 1.371(6)

loop_
_geom_hbond_atom_site_label_D
_geom_hbond_atom_site_label_H
_geom_hbond_atom_site_label_A
_geom_hbond_distance_DH
_geom_hbond_distance_HA
_geom_hbond_distance_DA
_geom_hbond_angle_DHA
_geom_hbond_site_symmetry_A
O15' H15' O24' 0.84 2.15 2.862(3) 142.9 2_557
O22' H22' O14' 0.84 2.03 2.870(3) 174.0 2_647
O1S H1S O14' 0.84 1.96 2.798(4) 173.0 1_654
